data_4330708
loop_
_publ_author_name
'Jacob H. Olshansky'
'Thanh Thao Tran'
'Kristen J. Hernandez'
'Matthias Zeller'
'P. Shiv Halasyamani'
'Joshua Schrier'
'Alexander J. Norquist'

_publ_contact_author_address
; 
Department of Chemistry
Haverford College
370 Lancaster Avenue
Haverford PA, 19041 
;
_publ_contact_author_email anorquis@haverford.edu
_publ_contact_author_fax '610 896 4963'
_publ_contact_author_name 'Alexander J Norquist'
_publ_contact_author_phone '610 896 2949'
_publ_section_title
;
 Role of Hydrogen-Bonding in the Formation of Polar Achiral and Nonpolar
 Chiral Vanadium Selenite Frameworks
;
_journal_name_full 'Inorganic Chemistry'
_journal_page_first 11040
_journal_page_last 11048
_journal_paper_doi 10.1021/ic3015496
_journal_volume 51
_journal_year 2012
_chemical_formula_moiety 'C6 H18 N2 O14 Se4 V2'
_chemical_formula_sum 'C6 H18 N2 O14 Se4 V2'
_chemical_formula_weight 759.94
_space_group_IT_number 14
_symmetry_cell_setting monoclinic
_symmetry_space_group_name_Hall '-P 2ybc'
_symmetry_space_group_name_H-M 'P 1 21/c 1'
_atom_sites_solution_hydrogens difmap
_atom_sites_solution_primary other
_cell_angle_alpha 90
_cell_angle_beta 121.916(5)
_cell_angle_gamma 90
_cell_formula_units_Z 2
_cell_length_a 9.903(4)
_cell_length_b 6.077(2)
_cell_length_c 18.013(6)
_cell_measurement_reflns_used 1853
_cell_measurement_temperature 100
_cell_measurement_theta_max 30
_cell_measurement_theta_min 2
_cell_volume 920.2(6)
_computing_cell_refinement 'DENZO/SCALEPACK (Otwinowski & Minor, 1997)'
_computing_data_collection 'COLLECT (Nonius, 2001).'
_computing_data_reduction 'DENZO/SCALEPACK (Otwinowski & Minor, 1997)'
_computing_molecular_graphics 'CAMERON (Watkin et al., 1996)'
_computing_publication_material 'CRYSTALS (Betteridge et al., 2003)'
_computing_structure_refinement 'CRYSTALS (Betteridge et al., 2003)'
_computing_structure_solution 'USER DEFINED STRUCTURE SOLUTION'
_diffrn_ambient_temperature 100
_diffrn_measured_fraction_theta_full 0.990
_diffrn_measured_fraction_theta_max 0.918
_diffrn_measurement_device Area
_diffrn_measurement_device_type 'Nonius KappaCCD'
_diffrn_measurement_method \w
_diffrn_radiation_monochromator graphite
_diffrn_radiation_type 'Mo K\a'
_diffrn_radiation_wavelength 0.71073
_diffrn_reflns_av_R_equivalents 0.049
_diffrn_reflns_limit_h_max 13
_diffrn_reflns_limit_h_min -13
_diffrn_reflns_limit_k_max 8
_diffrn_reflns_limit_k_min -8
_diffrn_reflns_limit_l_max 24
_diffrn_reflns_limit_l_min -24
_diffrn_reflns_number 9019
_diffrn_reflns_theta_full 25.044
_diffrn_reflns_theta_max 30.918
_diffrn_reflns_theta_min 2.423
_diffrn_standards_number 0
_exptl_absorpt_coefficient_mu 9.002
_exptl_absorpt_correction_T_max 0.64
_exptl_absorpt_correction_T_min 0.31
_exptl_absorpt_correction_type multi-scan
_exptl_absorpt_process_details 'DENZO/SCALEPACK (Otwinowski & Minor, 1997)'
_exptl_crystal_colour blue
_exptl_crystal_density_diffrn 2.743
_exptl_crystal_description plate
_exptl_crystal_F_000 724
_exptl_crystal_size_max 0.250
_exptl_crystal_size_mid 0.130
_exptl_crystal_size_min 0.050
_refine_diff_density_max 1.06
_refine_diff_density_min -0.86
_refine_ls_extinction_method none
_refine_ls_goodness_of_fit_ref 1.0231
_refine_ls_hydrogen_treatment constr
_refine_ls_matrix_type full
_refine_ls_number_parameters 127
_refine_ls_number_reflns 2048
_refine_ls_number_restraints 0
_refine_ls_R_factor_all 0.0511
_refine_ls_R_factor_gt 0.0398
_refine_ls_shift/su_max 0.0008738
_refine_ls_shift/su_mean 0.0000431
_refine_ls_structure_factor_coef Fsqd
_refine_ls_weighting_details
;
 Method= Modified Sheldrick 
 w=1/[\s^2^(F^2^) + ( 0.04P)^2^ + 2.25P] 
 ,where P=(max(Fo^2^,0) + 2Fc^2^)/3 
;
_refine_ls_weighting_scheme calc
_refine_ls_wR_factor_all 0.0955
_refine_ls_wR_factor_gt 0.0876
_refine_ls_wR_factor_ref 0.0834
_reflns_limit_h_max 11
_reflns_limit_h_min -13
_reflns_limit_k_max 8
_reflns_limit_k_min 0
_reflns_limit_l_max 24
_reflns_limit_l_min 0
_reflns_number_gt 2209
_reflns_number_total 2671
_reflns_threshold_expression I>2.0\s(I)
_oxford_diffrn_Wilson_B_factor 0.00
_oxford_diffrn_Wilson_scale 0.00
_oxford_refine_ls_r_factor_ref 0.0361
_oxford_refine_ls_scale 0.3659(5)
_oxford_reflns_number_all 2666
_oxford_reflns_threshold_expression_ref I>3.0\s(I)
_cod_data_source_file ic3015496_si_001_2.cif
_cod_data_source_block '[C~6~H~16~N~2~][VO(SeO~3~)(HSeO~3~)]~2~_Cmp-1'
_cod_original_sg_symbol_H-M 'P 1 21/c 1 '
_cod_database_code 4330708

loop_
_symmetry_equiv_pos_as_xyz
x,y,z
-x,-y,-z
-x,y+1/2,-z+1/2
x,-y+1/2,z+1/2

loop_
_atom_site_label
_atom_site_type_symbol
_atom_site_fract_x
_atom_site_fract_y
_atom_site_fract_z
_atom_site_U_iso_or_equiv
_atom_site_occupancy
_atom_site_adp_type
_atom_site_refinement_flags_posn
V1 V 1.26253(9) 1.02622(11) 0.67675(5) 0.0106 1.0000 Uani .
Se1 Se 1.61907(5) 1.00628(7) 0.82868(3) 0.0096 1.0000 Uani .
Se2 Se 0.95700(5) 0.75806(7) 0.53107(3) 0.0115 1.0000 Uani .
O1 O 1.2736(4) 0.9712(5) 0.7663(2) 0.0176 1.0000 Uani .
O2 O 1.4944(4) 1.0782(5) 0.7218(2) 0.0122 1.0000 Uani .
O3 O 1.7242(4) 1.2402(5) 0.8728(2) 0.0141 1.0000 Uani .
O4 O 1.7631(4) 0.8570(5) 0.8261(2) 0.0108 1.0000 Uani .
O5 O 1.0306(4) 0.9973(5) 0.5889(2) 0.0119 1.0000 Uani .
O6 O 0.9498(4) 0.5942(5) 0.6104(2) 0.0177 1.0000 Uani .
O7 O 0.7646(4) 0.8257(6) 0.4712(3) 0.0188 1.0000 Uani .
N1 N 0.6661(5) 1.0023(6) 0.5691(3) 0.0160 1.0000 Uani .
C1 C 0.5540(6) 0.8365(8) 0.5672(3) 0.0167 1.0000 Uani .
C2 C 0.5786(7) 1.2088(8) 0.5256(4) 0.0188 1.0000 Uani .
C3 C 0.8012(7) 1.0424(9) 0.6606(4) 0.0232 1.0000 Uani .
H1 H 0.7087 0.9452 0.5366 0.0187 1.0000 Uiso R
H2 H 0.5087 0.8943 0.5993 0.0211 1.0000 Uiso R
H3 H 0.6111 0.7016 0.5940 0.0207 1.0000 Uiso R
H4 H 0.5348 1.2738 0.5579 0.0224 1.0000 Uiso R
H5 H 0.6517 1.3111 0.5248 0.0222 1.0000 Uiso R
H6 H 0.7609 1.0923 0.6956 0.0362 1.0000 Uiso R
H7 H 0.8731 1.1526 0.6613 0.0359 1.0000 Uiso R
H8 H 0.8599 0.9089 0.6864 0.0359 1.0000 Uiso R
H9 H 1.0417 0.5032 0.6378 0.0214 1.0000 Uiso R

loop_
_atom_site_aniso_label
_atom_site_aniso_U_11
_atom_site_aniso_U_22
_atom_site_aniso_U_33
_atom_site_aniso_U_23
_atom_site_aniso_U_13
_atom_site_aniso_U_12
V1 0.0098(4) 0.0075(3) 0.0107(4) 0.0001(3) 0.0028(3) -0.0011(3)
Se1 0.0095(2) 0.00714(18) 0.0091(2) -0.00001(16) 0.00292(19) 0.00071(16)
Se2 0.0097(2) 0.0117(2) 0.0115(2) -0.00263(17) 0.00462(19) 0.00036(16)
O1 0.0183(18) 0.0162(16) 0.0148(19) 0.0021(14) 0.0063(16) -0.0034(13)
O2 0.0106(16) 0.0104(13) 0.0115(18) 0.0011(13) 0.0030(15) 0.0012(12)
O3 0.0145(16) 0.0088(14) 0.0142(17) -0.0005(13) 0.0043(15) -0.0022(12)
O4 0.0091(15) 0.0101(13) 0.0119(18) 0.0013(12) 0.0048(15) 0.0017(11)
O5 0.0130(16) 0.0097(13) 0.0123(17) -0.0023(12) 0.0061(15) -0.0017(12)
O6 0.0222(19) 0.0149(15) 0.022(2) 0.0000(14) 0.0159(18) -0.0001(14)
O7 0.0095(16) 0.0231(17) 0.018(2) -0.0074(15) 0.0037(16) 0.0030(14)
N1 0.016(2) 0.0163(18) 0.020(2) -0.0014(16) 0.012(2) 0.0021(16)
C1 0.022(3) 0.015(2) 0.017(3) 0.0036(18) 0.012(2) 0.0031(18)
C2 0.025(3) 0.015(2) 0.022(3) 0.0022(19) 0.016(3) 0.0014(19)
C3 0.024(3) 0.030(3) 0.016(3) -0.006(2) 0.010(2) 0.003(2)

loop_
_atom_type_symbol
_atom_type_scat_dispersion_real
_atom_type_scat_dispersion_imag
_atom_type_scat_Cromer_Mann_a1
_atom_type_scat_Cromer_Mann_b1
_atom_type_scat_Cromer_Mann_a2
_atom_type_scat_Cromer_Mann_b2
_atom_type_scat_Cromer_Mann_a3
_atom_type_scat_Cromer_Mann_b3
_atom_type_scat_Cromer_Mann_a4
_atom_type_scat_Cromer_Mann_b4
_atom_type_scat_Cromer_Mann_c
_atom_type_scat_source
C 0.0033 0.0016 2.3100 20.8439 1.0200 10.2075 1.5886 0.5687 0.8650 51.6512 0.2156 'International Tables Vol C 4.2.6.8 and 6.1.1.4'
N 0.0061 0.0033 12.2126 0.0057 3.1322 9.8933 2.0125 28.9975 1.1663 0.5826 -11.5290 'International Tables Vol C 4.2.6.8 and 6.1.1.4'
H 0.0000 0.0000 0.4930 10.5109 0.3229 26.1257 0.1402 3.1424 0.0408 57.7998 0.0030 'International Tables Vol C 4.2.6.8 and 6.1.1.4'
V 0.3005 0.5294 10.2971 6.8657 7.3511 0.4385 2.0703 26.8938 2.0571 102.4780 1.2199 'International Tables Vol C 4.2.6.8 and 6.1.1.4'
Se -0.0929 2.2259 17.0006 2.4098 5.8196 0.2726 3.9731 15.2372 4.3543 43.8163 2.8409 'International Tables Vol C 4.2.6.8 and 6.1.1.4'
O 0.0106 0.0060 3.0485 13.2771 2.2868 5.7011 1.5463 0.3239 0.8670 32.9089 0.2508 'International Tables Vol C 4.2.6.8 and 6.1.1.4'

loop_
_geom_angle_atom_site_label_1
_geom_angle_site_symmetry_1
_geom_angle_atom_site_label_2
_geom_angle_atom_site_label_3
_geom_angle_site_symmetry_3
_geom_angle
_geom_angle_publ_flag
O4 3_856 V1 O3 3_846 153.32(14) yes
O4 3_856 V1 Se1 3_856 29.20(9) yes
O3 3_846 V1 Se1 3_856 132.68(10) yes
O4 3_856 V1 Se1 . 97.44(10) yes
O3 3_846 V1 Se1 . 92.70(10) yes
Se1 3_856 V1 Se1 . 78.30(4) yes
O4 3_856 V1 Se2 . 115.61(10) yes
O3 3_846 V1 Se2 . 56.42(10) yes
Se1 3_856 V1 Se2 . 130.34(3) yes
Se1 . V1 Se2 . 146.84(3) yes
O4 3_856 V1 O1 . 100.06(16) yes
O3 3_846 V1 O1 . 106.59(16) yes
Se1 3_856 V1 O1 . 113.36(12) yes
Se1 . V1 O1 . 70.37(14) yes
Se2 . V1 O1 . 104.57(13) yes
O4 3_856 V1 O2 . 87.46(13) yes
O3 3_846 V1 O2 . 89.20(14) yes
Se1 3_856 V1 O2 . 60.40(9) yes
Se1 . V1 O2 . 29.95(10) yes
Se2 . V1 O2 . 142.16(10) yes
O4 3_856 V1 O5 . 89.48(13) yes
O3 3_846 V1 O5 . 83.58(13) yes
Se1 3_856 V1 O5 . 110.31(10) yes
Se1 . V1 O5 . 170.89(10) yes
Se2 . V1 O5 . 27.49(9) yes
O1 . V1 O2 . 99.87(17) yes
O1 . V1 O5 . 102.66(16) yes
O2 . V1 O5 . 157.45(14) yes
V1 . Se1 V1 3_846 105.92(3) yes
V1 . Se1 O2 . 36.14(11) yes
V1 3_846 Se1 O2 . 105.08(10) yes
V1 . Se1 O3 . 120.60(11) yes
V1 3_846 Se1 O3 . 130.03(12) yes
O2 . Se1 O3 . 102.34(16) yes
V1 . Se1 O4 . 124.69(12) yes
V1 3_846 Se1 O4 . 35.22(10) yes
O2 . Se1 O4 . 102.80(16) yes
O3 . Se1 O4 . 98.25(15) yes
V1 . Se2 O5 . 32.53(11) yes
V1 . Se2 O6 . 92.77(12) yes
O5 . Se2 O6 . 99.93(16) yes
V1 . Se2 O7 . 131.57(12) yes
O5 . Se2 O7 . 99.04(16) yes
O6 . Se2 O7 . 98.07(18) yes
V1 . O2 Se1 . 113.91(17) yes
V1 3_856 O3 Se1 . 133.9(2) yes
V1 3_846 O4 Se1 . 115.58(16) yes
V1 . O5 Se2 . 119.98(17) yes
Se2 . O6 H9 . 108.0 no
C1 . N1 C2 . 109.8(4) yes
C1 . N1 C3 . 111.0(4) yes
C2 . N1 C3 . 112.0(4) yes
C1 . N1 H1 . 107.9 no
C2 . N1 H1 . 107.9 no
C3 . N1 H1 . 108.0 no
C2 2_676 C1 N1 . 110.6(4) yes
C2 2_676 C1 H2 . 108.8 no
N1 . C1 H2 . 108.4 no
C2 2_676 C1 H3 . 109.6 no
N1 . C1 H3 . 109.3 no
H2 . C1 H3 . 110.0 no
C1 2_676 C2 N1 . 110.7(4) yes
C1 2_676 C2 H4 . 109.5 no
N1 . C2 H4 . 110.3 no
C1 2_676 C2 H5 . 108.8 no
N1 . C2 H5 . 108.6 no
H4 . C2 H5 . 108.8 no
N1 . C3 H6 . 109.7 no
N1 . C3 H7 . 110.5 no
H6 . C3 H7 . 109.3 no
N1 . C3 H8 . 110.8 no
H6 . C3 H8 . 107.7 no
H7 . C3 H8 . 108.8 no

loop_
_geom_bond_atom_site_label_1
_geom_bond_atom_site_label_2
_geom_bond_site_symmetry_2
_geom_bond_distance
_geom_bond_publ_flag
V1 O4 3_856 2.023(3) yes
V1 O3 3_846 1.990(3) yes
V1 Se1 3_856 3.1649(13) yes
V1 Se1 . 3.1231(13) yes
V1 Se2 . 3.2095(11) yes
V1 O1 . 1.593(4) yes
V1 O2 . 2.015(3) yes
V1 O5 . 1.992(4) yes
Se1 O2 . 1.705(3) yes
Se1 O3 . 1.692(3) yes
Se1 O4 . 1.712(3) yes
Se2 O5 . 1.711(3) yes
Se2 O6 . 1.775(3) yes
Se2 O7 . 1.670(4) yes
O6 H9 . 0.950 no
N1 C1 . 1.486(6) yes
N1 C2 . 1.491(6) yes
N1 C3 . 1.494(7) yes
N1 H1 . 0.950 no
C1 C2 2_676 1.508(8) yes
C1 H2 . 0.967 no
C1 H3 . 0.968 no
C2 H4 . 0.973 no
C2 H5 . 0.960 no
C3 H6 . 0.956 no
C3 H7 . 0.973 no
C3 H8 . 0.963 no
